data_4031746
loop_
_publ_author_name
'Dawaigher, Sami'
'M\%ansson, Kristoffer'
'Ascic, Erhad'
'Artacho, Josep'
'M\%artensson, Roger'
'Loganathan, Nagarajan'
'Wendt, Ola F.'
'Harmata, Michael'
'Snieckus, Victor'
'W\"arnmark, Kenneth'

_publ_section_title
;
 A Protocol for the exo-Mono and exo,exo-Bis Functionalization of the
 Diazocine Ring of Tr\"oger's Base.
;
_journal_issue 24
_journal_name_full 'The Journal of organic chemistry'
_journal_page_first 12006
_journal_page_last 12014
_journal_paper_doi 10.1021/acs.joc.5b01921
_journal_volume 80
_journal_year 2015
_chemical_formula_moiety 'C24 H24 N2'
_chemical_formula_sum 'C24 H24 N2'
_chemical_formula_weight 340.45
_chemical_name_systematic
; 

 ? 

;
_space_group_IT_number 14
_symmetry_cell_setting monoclinic
_symmetry_Int_Tables_number 14
_symmetry_space_group_name_Hall '-P 2ybc'
_symmetry_space_group_name_H-M 'P 1 21/c 1'
_atom_sites_solution_hydrogens geom
_atom_sites_solution_primary direct
_atom_sites_solution_secondary difmap
_audit_creation_method
;

CrysAlis RED, Oxford Diffraction Ltd.,

Version 1.171.33.52 (release 06-11-2009 CrysAlis171 .NET)

(compiled Nov  6 2009,16:24:50)

;
_cell_angle_alpha 90.00
_cell_angle_beta 103.01(3)
_cell_angle_gamma 90.00
_cell_formula_units_Z 4
_cell_length_a 10.401(4)
_cell_length_b 10.577(3)
_cell_length_c 17.112(5)
_cell_measurement_reflns_used 1776
_cell_measurement_temperature 153(2)
_cell_measurement_theta_max 33.0245
_cell_measurement_theta_min 2.4286
_cell_volume 1834.2(11)
_computing_cell_refinement
;

CrysAlis RED, Oxford Diffraction Ltd.,

Version 1.171.33.52 (release 06-11-2009 CrysAlis171 .NET)

(compiled Nov  6 2009,16:24:50)

;
_computing_data_collection
;

CrysAlis CCD, Oxford Diffraction Ltd.,

Version 1.171.33.52 (release 06-11-2009 CrysAlis171 .NET)

(compiled Nov  6 2009,16:24:50)

;
_computing_data_reduction
;

CrysAlis RED, Oxford Diffraction Ltd.,

Version 1.171.33.52 (release 06-11-2009 CrysAlis171 .NET)

(compiled Nov  6 2009,16:24:50)

;
_computing_structure_refinement SHELXTL
_computing_structure_solution SHELXTL
_diffrn_ambient_temperature 153(2)
_diffrn_detector_area_resol_mean 16.1829
_diffrn_measured_fraction_theta_full 0.997
_diffrn_measured_fraction_theta_max 0.997
_diffrn_measurement_device_type 'Xcalibur, Sapphire3'
_diffrn_measurement_method '\w scans'
_diffrn_radiation_monochromator graphite
_diffrn_radiation_source 'Enhance (Mo) X-ray Source'
_diffrn_radiation_type MoK\a
_diffrn_radiation_wavelength 0.71073
_diffrn_reflns_av_R_equivalents 0.0848
_diffrn_reflns_av_sigmaI/netI 0.1322
_diffrn_reflns_limit_h_max 13
_diffrn_reflns_limit_h_min -13
_diffrn_reflns_limit_k_max 11
_diffrn_reflns_limit_k_min -13
_diffrn_reflns_limit_l_max 18
_diffrn_reflns_limit_l_min -21
_diffrn_reflns_number 13422
_diffrn_reflns_theta_full 27.00
_diffrn_reflns_theta_max 27.00
_diffrn_reflns_theta_min 2.44
_exptl_absorpt_coefficient_mu 0.072
_exptl_absorpt_correction_T_max 1.0000
_exptl_absorpt_correction_T_min 0.96974
_exptl_absorpt_correction_type multi-scan
_exptl_absorpt_process_details
;

CrysAlis RED, Oxford Diffraction Ltd.,

Version 1.171.33.52 (release 06-11-2009 CrysAlis171 .NET)

(compiled Nov  6 2009,16:24:50)

Empirical absorption correction using spherical harmonics,

 implemented in SCALE3 ABSPACK scaling algorithm.

;
_exptl_crystal_colour colourless
_exptl_crystal_density_diffrn 1.233
_exptl_crystal_density_method 'not measured'
_exptl_crystal_description block
_exptl_crystal_F_000 728
_exptl_crystal_size_max 0.12
_exptl_crystal_size_mid 0.1
_exptl_crystal_size_min 0.1
_refine_diff_density_max 0.162
_refine_diff_density_min -0.141
_refine_diff_density_rms 0.031
_refine_ls_extinction_method none
_refine_ls_goodness_of_fit_ref 0.816
_refine_ls_hydrogen_treatment constr
_refine_ls_matrix_type full
_refine_ls_number_parameters 237
_refine_ls_number_reflns 3993
_refine_ls_number_restraints 0
_refine_ls_restrained_S_all 0.816
_refine_ls_R_factor_all 0.1846
_refine_ls_R_factor_gt 0.0532
_refine_ls_shift/su_max 0.001
_refine_ls_shift/su_mean 0.000
_refine_ls_structure_factor_coef Fsqd
_refine_ls_weighting_details 'calc w=1/[\s^2^(Fo^2^)+(0.0404P)^2^+0.0000P] where P=(Fo^2^+2Fc^2^)/3'
_refine_ls_weighting_scheme calc
_refine_ls_wR_factor_gt 0.0929
_refine_ls_wR_factor_ref 0.1191
_reflns_number_gt 1443
_reflns_number_total 3993
_reflns_threshold_expression >2sigma(I)
_cod_data_source_file jo5b01921_si_002.cif
_cod_data_source_block TBBn
_cod_depositor_comments
;
The following automatic conversions were performed:

'_symmetry_cell_setting' value 'Monoclinic' changed to 'monoclinic'
according to
/usr/data/users/saulius/crontab/automatic-downloads/rss-feeds/ACS/lib/dictionaries/cif_core.dic
dictionary named 'cif_core.dic' version 2.4.2 from 2011-04-26.

Automatic conversion script
Id: cif_fix_values 4268 2015-11-12 08:31:59Z antanas 

 Adding full bibliography for 4031745--4031746.cif.
;
_cod_original_cell_volume 1834.3(10)
_cod_original_sg_symbol_Hall -P2ybC
_cod_original_sg_symbol_H-M 'P2(1)/c  '
_cod_database_code 4031746

loop_
_symmetry_equiv_pos_as_xyz
'x, y, z'
'-x, y+1/2, -z+1/2'
'-x, -y, -z'
'x, -y-1/2, z-1/2'

loop_
_atom_site_label
_atom_site_type_symbol
_atom_site_fract_x
_atom_site_fract_y
_atom_site_fract_z
_atom_site_U_iso_or_equiv
_atom_site_adp_type
_atom_site_occupancy
_atom_site_symmetry_multiplicity
_atom_site_calc_flag
_atom_site_refinement_flags
C1 C 0.0663(3) 0.4633(2) 0.13166(16) 0.0645(8) Uani 1 1 d .
H1A H 0.0255 0.4753 0.1768 0.077 Uiso 1 1 calc R
H1B H -0.0021 0.4386 0.0857 0.077 Uiso 1 1 calc R
C2 C 0.1986(2) 0.5650(2) 0.05452(15) 0.0481(7) Uani 1 1 d .
C3 C 0.2337(3) 0.4466(2) 0.03176(16) 0.0536(7) Uani 1 1 d .
C4 C 0.3010(3) 0.4374(3) -0.02851(16) 0.0625(8) Uani 1 1 d .
H4 H 0.3232 0.3575 -0.0438 0.075 Uiso 1 1 calc R
C5 C 0.3369(3) 0.5404(3) -0.06696(15) 0.0584(7) Uani 1 1 d .
C6 C 0.3026(3) 0.6578(3) -0.04267(15) 0.0612(8) Uani 1 1 d .
H6 H 0.3266 0.7300 -0.0670 0.073 Uiso 1 1 calc R
C7 C 0.2343(3) 0.6701(2) 0.01634(15) 0.0548(7) Uani 1 1 d .
H7 H 0.2115 0.7503 0.0310 0.066 Uiso 1 1 calc R
C8 C 0.4110(3) 0.5250(3) -0.13107(16) 0.0843(10) Uani 1 1 d .
H8A H 0.4939 0.4846 -0.1093 0.126 Uiso 1 1 calc R
H8B H 0.4264 0.6066 -0.1519 0.126 Uiso 1 1 calc R
H8C H 0.3605 0.4740 -0.1735 0.126 Uiso 1 1 calc R
C9 C 0.2035(3) 0.3307(2) 0.07634(16) 0.0715(9) Uani 1 1 d .
H9A H 0.1331 0.2831 0.0420 0.086 Uiso 1 1 calc R
H9B H 0.2810 0.2770 0.0888 0.086 Uiso 1 1 calc R
C10 C 0.2715(3) 0.4023(2) 0.21233(15) 0.0523(7) Uani 1 1 d .
C11 C 0.2913(2) 0.5279(2) 0.23497(15) 0.0456(6) Uani 1 1 d .
C12 C 0.3930(2) 0.5573(2) 0.29938(15) 0.0519(7) Uani 1 1 d .
H12 H 0.4056 0.6416 0.3147 0.062 Uiso 1 1 calc R
C13 C 0.4764(3) 0.4681(3) 0.34205(15) 0.0567(7) Uani 1 1 d .
C14 C 0.5853(3) 0.5036(3) 0.41228(16) 0.0787(9) Uani 1 1 d .
H14A H 0.5876 0.4446 0.4552 0.118 Uiso 1 1 calc R
H14B H 0.5698 0.5872 0.4301 0.118 Uiso 1 1 calc R
H14C H 0.6682 0.5019 0.3965 0.118 Uiso 1 1 calc R
C15 C 0.4563(3) 0.3443(3) 0.31740(17) 0.0645(8) Uani 1 1 d .
H15 H 0.5120 0.2818 0.3444 0.077 Uiso 1 1 calc R
C16 C 0.3562(3) 0.3111(2) 0.25405(17) 0.0636(8) Uani 1 1 d .
H16 H 0.3447 0.2268 0.2388 0.076 Uiso 1 1 calc R
C17 C 0.2082(2) 0.6316(2) 0.18816(14) 0.0473(7) Uani 1 1 d .
H17 H 0.2691 0.6924 0.1727 0.057 Uiso 1 1 calc R
C18 C 0.1240(3) 0.7044(2) 0.23467(14) 0.0610(8) Uani 1 1 d .
H18A H 0.0595 0.6476 0.2486 0.073 Uiso 1 1 calc R
H18B H 0.1798 0.7354 0.2842 0.073 Uiso 1 1 calc R
C19 C 0.0534(3) 0.8144(3) 0.18797(14) 0.0521(7) Uani 1 1 d .
C20 C -0.0767(3) 0.8074(3) 0.15075(17) 0.0739(9) Uani 1 1 d .
H20 H -0.1243 0.7349 0.1563 0.089 Uiso 1 1 calc R
C21 C -0.1376(3) 0.9050(4) 0.1056(2) 0.0914(11) Uani 1 1 d .
H21 H -0.2263 0.8973 0.0805 0.110 Uiso 1 1 calc R
C22 C -0.0737(5) 1.0123(4) 0.0960(2) 0.0937(12) Uani 1 1 d .
H22 H -0.1165 1.0778 0.0642 0.112 Uiso 1 1 calc R
C23 C 0.0566(4) 1.0224(3) 0.1348(2) 0.0973(11) Uani 1 1 d .
H23 H 0.1032 1.0959 0.1299 0.117 Uiso 1 1 calc R
C24 C 0.1178(3) 0.9244(3) 0.18048(18) 0.0764(9) Uani 1 1 d .
H24 H 0.2057 0.9329 0.2072 0.092 Uiso 1 1 calc R
N1 N 0.12537(19) 0.58197(18) 0.11413(13) 0.0503(6) Uani 1 1 d .
N2 N 0.1642(2) 0.36320(18) 0.15028(14) 0.0592(6) Uani 1 1 d .

loop_
_atom_site_aniso_label
_atom_site_aniso_U_11
_atom_site_aniso_U_22
_atom_site_aniso_U_33
_atom_site_aniso_U_23
_atom_site_aniso_U_13
_atom_site_aniso_U_12
C1 0.0570(19) 0.066(2) 0.064(2) 0.0093(16) 0.0006(15) -0.0145(17)
C2 0.0498(17) 0.0415(17) 0.0464(17) 0.0014(13) -0.0033(14) 0.0000(14)
C3 0.0598(18) 0.0425(17) 0.0520(18) -0.0009(14) -0.0009(15) -0.0062(15)
C4 0.072(2) 0.059(2) 0.0502(19) -0.0160(15) 0.0016(16) 0.0012(16)
C5 0.064(2) 0.065(2) 0.0417(18) -0.0048(16) 0.0008(15) -0.0029(17)
C6 0.077(2) 0.060(2) 0.0426(17) 0.0032(14) 0.0042(16) -0.0111(16)
C7 0.071(2) 0.0413(16) 0.0456(17) 0.0012(13) -0.0005(15) -0.0008(15)
C8 0.094(3) 0.105(2) 0.052(2) -0.0054(17) 0.0137(19) 0.003(2)
C9 0.092(2) 0.0459(17) 0.070(2) -0.0042(16) 0.0047(18) -0.0102(16)
C10 0.0574(18) 0.0483(17) 0.0505(18) 0.0095(14) 0.0106(15) -0.0050(15)
C11 0.0442(16) 0.0416(16) 0.0506(17) 0.0049(13) 0.0098(13) 0.0003(13)
C12 0.0544(18) 0.0481(17) 0.0535(18) 0.0041(14) 0.0126(15) 0.0019(15)
C13 0.0488(19) 0.067(2) 0.0533(19) 0.0102(16) 0.0094(14) 0.0050(16)
C14 0.063(2) 0.097(2) 0.070(2) 0.0136(17) 0.0009(17) 0.0018(17)
C15 0.059(2) 0.064(2) 0.070(2) 0.0218(17) 0.0143(17) 0.0162(17)
C16 0.073(2) 0.0447(17) 0.073(2) 0.0137(16) 0.0162(18) 0.0068(16)
C17 0.0473(16) 0.0458(16) 0.0465(17) 0.0050(13) 0.0056(13) 0.0017(13)
C18 0.0650(19) 0.0592(18) 0.0579(18) 0.0105(14) 0.0120(15) 0.0096(15)
C19 0.0572(19) 0.0556(18) 0.0451(16) 0.0011(14) 0.0149(14) 0.0083(16)
C20 0.059(2) 0.073(2) 0.087(2) 0.0009(19) 0.0103(17) 0.0139(19)
C21 0.083(3) 0.092(3) 0.088(3) -0.004(2) -0.005(2) 0.043(2)
C22 0.121(4) 0.087(3) 0.076(3) 0.017(2) 0.028(3) 0.055(3)
C23 0.117(3) 0.066(2) 0.120(3) 0.022(2) 0.049(3) 0.017(2)
C24 0.067(2) 0.061(2) 0.095(2) 0.0128(18) 0.0057(17) -0.0057(19)
N1 0.0487(14) 0.0474(14) 0.0524(14) 0.0030(11) 0.0062(12) -0.0042(11)
N2 0.0648(16) 0.0422(14) 0.0668(17) 0.0042(12) 0.0065(13) -0.0088(12)

loop_
_atom_type_symbol
_atom_type_description
_atom_type_scat_dispersion_real
_atom_type_scat_dispersion_imag
_atom_type_scat_source
C C 0.0033 0.0016 'International Tables Vol C Tables 4.2.6.8 and 6.1.1.4'
H H 0.0000 0.0000 'International Tables Vol C Tables 4.2.6.8 and 6.1.1.4'
N N 0.0061 0.0033 'International Tables Vol C Tables 4.2.6.8 and 6.1.1.4'

loop_
_geom_angle_atom_site_label_1
_geom_angle_atom_site_label_2
_geom_angle_atom_site_label_3
_geom_angle
N2 C1 N1 111.4(2)
N2 C1 H1A 109.3
N1 C1 H1A 109.3
N2 C1 H1B 109.3
N1 C1 H1B 109.3
H1A C1 H1B 108.0
C7 C2 C3 118.6(3)
C7 C2 N1 119.0(2)
C3 C2 N1 122.4(2)
C4 C3 C2 119.1(2)
C4 C3 C9 121.3(3)
C2 C3 C9 119.5(3)
C5 C4 C3 123.0(3)
C5 C4 H4 118.5
C3 C4 H4 118.5
C4 C5 C6 117.0(3)
C4 C5 C8 120.8(3)
C6 C5 C8 122.2(3)
C7 C6 C5 121.4(3)
C7 C6 H6 119.3
C5 C6 H6 119.3
C6 C7 C2 120.9(3)
C6 C7 H7 119.6
C2 C7 H7 119.6
C5 C8 H8A 109.5
C5 C8 H8B 109.5
H8A C8 H8B 109.5
C5 C8 H8C 109.5
H8A C8 H8C 109.5
H8B C8 H8C 109.5
N2 C9 C3 112.1(2)
N2 C9 H9A 109.2
C3 C9 H9A 109.2
N2 C9 H9B 109.2
C3 C9 H9B 109.2
H9A C9 H9B 107.9
C11 C10 C16 118.9(3)
C11 C10 N2 122.1(2)
C16 C10 N2 118.9(2)
C12 C11 C10 118.6(2)
C12 C11 C17 120.3(2)
C10 C11 C17 121.1(2)
C13 C12 C11 123.2(2)
C13 C12 H12 118.4
C11 C12 H12 118.4
C12 C13 C15 117.1(2)
C12 C13 C14 121.7(3)
C15 C13 C14 121.2(3)
C13 C14 H14A 109.5
C13 C14 H14B 109.5
H14A C14 H14B 109.5
C13 C14 H14C 109.5
H14A C14 H14C 109.5
H14B C14 H14C 109.5
C16 C15 C13 121.4(3)
C16 C15 H15 119.3
C13 C15 H15 119.3
C15 C16 C10 120.7(3)
C15 C16 H16 119.6
C10 C16 H16 119.6
N1 C17 C11 110.78(19)
N1 C17 C18 109.8(2)
C11 C17 C18 114.77(19)
N1 C17 H17 107.0
C11 C17 H17 107.0
C18 C17 H17 107.0
C19 C18 C17 112.58(19)
C19 C18 H18A 109.1
C17 C18 H18A 109.1
C19 C18 H18B 109.1
C17 C18 H18B 109.1
H18A C18 H18B 107.8
C20 C19 C24 117.4(3)
C20 C19 C18 121.4(3)
C24 C19 C18 121.2(3)
C21 C20 C19 120.8(3)
C21 C20 H20 119.6
C19 C20 H20 119.6
C22 C21 C20 122.1(4)
C22 C21 H21 119.0
C20 C21 H21 119.0
C21 C22 C23 117.9(4)
C21 C22 H22 121.0
C23 C22 H22 121.0
C24 C23 C22 120.0(3)
C24 C23 H23 120.0
C22 C23 H23 120.0
C19 C24 C23 121.7(3)
C19 C24 H24 119.1
C23 C24 H24 119.1
C2 N1 C1 111.0(2)
C2 N1 C17 111.26(19)
C1 N1 C17 108.94(19)
C10 N2 C1 110.3(2)
C10 N2 C9 113.1(2)
C1 N2 C9 107.5(2)

loop_
_geom_bond_atom_site_label_1
_geom_bond_atom_site_label_2
_geom_bond_distance
C1 N2 1.454(3)
C1 N1 1.458(3)
C1 H1A 0.9700
C1 H1B 0.9700
C2 C7 1.382(3)
C2 C3 1.384(3)
C2 N1 1.415(3)
C3 C4 1.374(3)
C3 C9 1.514(3)
C4 C5 1.367(3)
C4 H4 0.9300
C5 C6 1.382(3)
C5 C8 1.485(4)
C6 C7 1.366(3)
C6 H6 0.9300
C7 H7 0.9300
C8 H8A 0.9600
C8 H8B 0.9600
C8 H8C 0.9600
C9 N2 1.455(3)
C9 H9A 0.9700
C9 H9B 0.9700
C10 C11 1.386(3)
C10 C16 1.390(3)
C10 N2 1.418(3)
C11 C12 1.380(3)
C11 C17 1.510(3)
C12 C13 1.375(3)
C12 H12 0.9300
C13 C15 1.378(3)
C13 C14 1.502(3)
C14 H14A 0.9600
C14 H14B 0.9600
C14 H14C 0.9600
C15 C16 1.369(3)
C15 H15 0.9300
C16 H16 0.9300
C17 N1 1.460(3)
C17 C18 1.519(3)
C17 H17 0.9800
C18 C19 1.506(3)
C18 H18A 0.9700
C18 H18B 0.9700
C19 C20 1.361(3)
C19 C24 1.363(3)
C20 C21 1.358(4)
C20 H20 0.9300
C21 C22 1.344(4)
C21 H21 0.9300
C22 C23 1.373(5)
C22 H22 0.9300
C23 C24 1.366(4)
C23 H23 0.9300
C24 H24 0.9300
